data_7713340
loop_
_publ_author_name
'Guo, Li-Xiang'
'Gao, Yao'
'Zhang , Pei'
'Yang, Jianhui'
'Liu, Bin'

_publ_section_title
;
 A Family of Edge-sharing Bi-octahedral Diruthenium(III,III) Compounds
 Containing Ru-Ru Single Bond
;
_journal_name_full 'Dalton Transactions'
_journal_paper_doi 10.1039/D3DT01302B
_journal_year 2023
_chemical_formula_moiety 'C16 H26 O10 Ru2'
_chemical_formula_sum 'C16 H26 O10 Ru2'
_chemical_formula_weight 580.51
_space_group_crystal_system monoclinic
_space_group_IT_number 14
_space_group_name_Hall '-P 2ybc'
_space_group_name_H-M_alt 'P 1 21/c 1'
_atom_sites_solution_hydrogens difmap
_audit_creation_method SHELXL-2018/3
_audit_update_record
;
2023-06-21 deposited with the CCDC.	2023-06-30 downloaded from the CCDC.
;
_cell_angle_alpha 90
_cell_angle_beta 93.56(5)
_cell_angle_gamma 90
_cell_formula_units_Z 2
_cell_length_a 7.494(7)
_cell_length_b 17.150(15)
_cell_length_c 7.979(5)
_cell_measurement_reflns_used 1917
_cell_measurement_temperature 200(2)
_cell_measurement_theta_max 49.019
_cell_measurement_theta_min 4.487
_cell_volume 1023.5(15)
_computing_cell_refinement 'Bruker SAINT'
_computing_data_collection 'Bruker APEX2'
_computing_data_reduction 'Bruker SAINT'
_computing_molecular_graphics 'Bruker SHELXTL'
_computing_publication_material 'Bruker SHELXTL'
_computing_structure_refinement 'SHELXL-2018/3 (Sheldrick, 2018)'
_computing_structure_solution 'SHELXT 2014/5 (Sheldrick, 2014)'
_diffrn_ambient_temperature 200(2)
_diffrn_measured_fraction_theta_full 0.997
_diffrn_measured_fraction_theta_max 0.994
_diffrn_measurement_device_type 'Bruker D8 VENTURE'
_diffrn_measurement_method '\f and \w scans'
_diffrn_radiation_type GaK\a
_diffrn_radiation_wavelength 1.34138
_diffrn_reflns_av_R_equivalents 0.0982
_diffrn_reflns_av_unetI/netI 0.0806
_diffrn_reflns_Laue_measured_fraction_full 0.997
_diffrn_reflns_Laue_measured_fraction_max 0.994
_diffrn_reflns_limit_h_max 9
_diffrn_reflns_limit_h_min -9
_diffrn_reflns_limit_k_max 18
_diffrn_reflns_limit_k_min -20
_diffrn_reflns_limit_l_max 8
_diffrn_reflns_limit_l_min -9
_diffrn_reflns_number 10077
_diffrn_reflns_point_group_measured_fraction_full 0.997
_diffrn_reflns_point_group_measured_fraction_max 0.994
_diffrn_reflns_theta_full 53.594
_diffrn_reflns_theta_max 54.944
_diffrn_reflns_theta_min 4.486
_exptl_absorpt_coefficient_mu 8.402
_exptl_absorpt_correction_T_max 0.453
_exptl_absorpt_correction_T_min 0.254
_exptl_absorpt_correction_type multi-scan
_exptl_absorpt_process_details sadabs
_exptl_crystal_colour red-brown
_exptl_crystal_density_diffrn 1.884
_exptl_crystal_description block
_exptl_crystal_F_000 580
_exptl_crystal_size_max 0.200
_exptl_crystal_size_mid 0.150
_exptl_crystal_size_min 0.110
_refine_diff_density_max 0.782
_refine_diff_density_min -1.035
_refine_diff_density_rms 0.192
_refine_ls_extinction_coef 0.00095(17)
_refine_ls_extinction_expression Fc^*^=kFc[1+0.001xFc^2^\l^3^/sin(2\q)]^-1/4^
_refine_ls_extinction_method 'SHELXL-2018/3 (Sheldrick 2018)'
_refine_ls_goodness_of_fit_ref 1.027
_refine_ls_hydrogen_treatment constr
_refine_ls_matrix_type full
_refine_ls_number_parameters 128
_refine_ls_number_reflns 1933
_refine_ls_number_restraints 0
_refine_ls_restrained_S_all 1.027
_refine_ls_R_factor_all 0.0859
_refine_ls_R_factor_gt 0.0458
_refine_ls_shift/su_max 0.000
_refine_ls_shift/su_mean 0.000
_refine_ls_structure_factor_coef Fsqd
_refine_ls_weighting_details 'w=1/[\s^2^(Fo^2^)+(0.0531P)^2^+1.7330P] where P=(Fo^2^+2Fc^2^)/3'
_refine_ls_weighting_scheme calc
_refine_ls_wR_factor_gt 0.0970
_refine_ls_wR_factor_ref 0.1152
_reflns_Friedel_coverage 0.000
_reflns_number_gt 1367
_reflns_number_total 1933
_reflns_threshold_expression 'I > 2\s(I)'
_cod_data_source_file d3dt01302b2.cif
_cod_data_source_block Ru2acac
_cod_original_cell_volume 1023.5(14)
_cod_original_sg_symbol_H-M 'P 21/c'
_cod_database_code 7713340
_shelx_shelxl_version_number 2018/3
_shelx_space_group_comment
;
The symmetry employed for this shelxl refinement is uniquely defined
by the following loop, which should always be used as a source of
symmetry information in preference to the above space-group names.
They are only intended as comments.
;
_shelx_estimated_absorpt_t_min 0.284
_shelx_estimated_absorpt_t_max 0.458

loop_
_space_group_symop_operation_xyz
'x, y, z'
'-x, y+1/2, -z+1/2'
'-x, -y, -z'
'x, -y-1/2, z-1/2'

loop_
_atom_site_label
_atom_site_type_symbol
_atom_site_fract_x
_atom_site_fract_y
_atom_site_fract_z
_atom_site_U_iso_or_equiv
_atom_site_adp_type
_atom_site_occupancy
_atom_site_site_symmetry_order
_atom_site_calc_flag
_atom_site_refinement_flags_posn
_atom_site_refinement_flags_adp
_atom_site_refinement_flags_occupancy
_atom_site_disorder_assembly
_atom_site_disorder_group
Ru1 Ru 0.55774(6) 0.56504(3) 0.54334(6) 0.0187(2) Uani 1 1 d . . . . .
O1 O 0.7777(6) 0.6054(3) 0.6749(6) 0.0256(11) Uani 1 1 d . . . . .
O2 O 0.4646(6) 0.6751(3) 0.5121(6) 0.0262(12) Uani 1 1 d . . . . .
O3 O 0.6952(6) 0.5660(3) 0.3247(6) 0.0231(11) Uani 1 1 d . . . . .
O4 O 0.5884(6) 0.4464(3) 0.2449(6) 0.0266(12) Uani 1 1 d . . . . .
O5 O 0.3471(6) 0.5399(3) 0.3866(6) 0.0226(11) Uani 1 1 d . . . . .
C1 C 0.6929(9) 0.7389(4) 0.6827(10) 0.0294(18) Uani 1 1 d . . . . .
H1A H 0.729544 0.788641 0.728241 0.035 Uiso 1 1 d R U . . .
C2 C 0.8050(8) 0.6766(4) 0.7160(9) 0.0229(16) Uani 1 1 d . . . . .
C3 C 0.5300(9) 0.7354(4) 0.5868(9) 0.0235(17) Uani 1 1 d . . . . .
C4 C 0.9817(9) 0.6905(5) 0.8142(10) 0.037(2) Uani 1 1 d . . . . .
H4A H 1.044971 0.642078 0.828312 0.056 Uiso 1 1 d R U . . .
H4B H 1.051571 0.726378 0.752992 0.056 Uiso 1 1 d R U . . .
H4C H 0.961251 0.712108 0.922352 0.056 Uiso 1 1 d R U . . .
C5 C 0.4187(9) 0.8072(4) 0.5624(10) 0.0326(18) Uani 1 1 d . . . . .
H5A H 0.312097 0.795143 0.494398 0.049 Uiso 1 1 d R U . . .
H5B H 0.386767 0.826303 0.669678 0.049 Uiso 1 1 d R U . . .
H5C H 0.485527 0.846443 0.507638 0.049 Uiso 1 1 d R U . . .
C6 C 0.6743(9) 0.5090(4) 0.2213(8) 0.0224(16) Uani 1 1 d . . . . .
C7 C 0.7649(10) 0.5158(5) 0.0595(9) 0.037(2) Uani 1 1 d . . . . .
H7A H 0.740537 0.470025 -0.007300 0.055 Uiso 1 1 d R U . . .
H7B H 0.720297 0.560935 -0.000740 0.055 Uiso 1 1 d R U . . .
H7C H 0.891577 0.520885 0.082790 0.055 Uiso 1 1 d R U . . .
C8 C 0.1699(9) 0.5660(4) 0.4131(10) 0.0282(17) Uani 1 1 d . . . . .
H8A H 0.089044 0.547598 0.323723 0.042 Uiso 1 1 d R U . . .
H8B H 0.134004 0.545908 0.518213 0.042 Uiso 1 1 d R U . . .
H8C H 0.167744 0.621918 0.415733 0.042 Uiso 1 1 d R U . . .

loop_
_atom_site_aniso_label
_atom_site_aniso_U_11
_atom_site_aniso_U_22
_atom_site_aniso_U_33
_atom_site_aniso_U_23
_atom_site_aniso_U_13
_atom_site_aniso_U_12
Ru1 0.0225(3) 0.0146(3) 0.0188(3) -0.0003(3) -0.0006(2) -0.0021(2)
O1 0.031(3) 0.016(3) 0.029(3) 0.002(2) -0.005(2) 0.003(2)
O2 0.026(3) 0.021(3) 0.031(3) -0.004(2) -0.001(2) -0.002(2)
O3 0.020(2) 0.026(3) 0.023(3) 0.002(2) 0.0014(19) -0.003(2)
O4 0.033(3) 0.025(3) 0.022(3) -0.004(2) 0.002(2) 0.002(2)
O5 0.024(2) 0.024(3) 0.020(3) 0.001(2) 0.000(2) -0.007(2)
C1 0.037(4) 0.013(4) 0.037(5) -0.007(4) -0.005(4) -0.007(3)
C2 0.025(4) 0.023(4) 0.020(4) 0.003(3) -0.001(3) -0.005(3)
C3 0.034(4) 0.020(4) 0.017(4) 0.001(3) 0.005(3) -0.001(3)
C4 0.035(4) 0.033(5) 0.043(5) -0.006(4) -0.006(4) -0.005(4)
C5 0.040(4) 0.017(4) 0.039(5) -0.004(4) -0.010(4) 0.003(3)
C6 0.030(4) 0.022(4) 0.015(4) 0.005(3) -0.002(3) 0.001(3)
C7 0.047(5) 0.043(5) 0.021(4) -0.002(4) 0.010(3) -0.004(4)
C8 0.024(4) 0.024(4) 0.036(4) 0.003(4) -0.006(3) 0.004(3)

loop_
_atom_type_symbol
_atom_type_description
_atom_type_scat_dispersion_real
_atom_type_scat_dispersion_imag
_atom_type_scat_source
C C 0.0137 0.0067 'International Tables Vol C Tables 4.2.6.8 and 6.1.1.4'
H H 0.0000 0.0000 'International Tables Vol C Tables 4.2.6.8 and 6.1.1.4'
O O 0.0389 0.0241 'International Tables Vol C Tables 4.2.6.8 and 6.1.1.4'
Ru Ru -0.0760 2.5955 'International Tables Vol C Tables 4.2.6.8 and 6.1.1.4'

loop_
_geom_angle_atom_site_label_1
_geom_angle_atom_site_label_2
_geom_angle_atom_site_label_3
_geom_angle
_geom_angle_site_symmetry_1
_geom_angle_site_symmetry_3
_geom_angle_publ_flag
O5 Ru1 O5 103.57(17) . 3_666 ?
O5 Ru1 O1 170.31(18) . . ?
O5 Ru1 O1 84.15(19) 3_666 . ?
O5 Ru1 O2 82.6(2) . . ?
O5 Ru1 O2 170.85(19) 3_666 . ?
O1 Ru1 O2 90.47(19) . . ?
O5 Ru1 O4 93.02(19) . 3_666 ?
O5 Ru1 O4 83.37(18) 3_666 3_666 ?
O1 Ru1 O4 93.69(19) . 3_666 ?
O2 Ru1 O4 89.61(18) . 3_666 ?
O5 Ru1 O3 83.70(18) . . ?
O5 Ru1 O3 93.17(18) 3_666 . ?
O1 Ru1 O3 90.11(19) . . ?
O2 Ru1 O3 94.24(19) . . ?
O4 Ru1 O3 174.57(18) 3_666 . ?
O5 Ru1 Ru1 51.85(14) . 3_666 ?
O5 Ru1 Ru1 51.72(14) 3_666 3_666 ?
O1 Ru1 Ru1 135.53(14) . 3_666 ?
O2 Ru1 Ru1 133.99(15) . 3_666 ?
O4 Ru1 Ru1 87.09(13) 3_666 3_666 ?
O3 Ru1 Ru1 87.48(13) . 3_666 ?
C2 O1 Ru1 125.0(4) . . ?
C3 O2 Ru1 125.4(4) . . ?
C6 O3 Ru1 119.1(4) . . ?
C6 O4 Ru1 119.8(4) . 3_666 ?
C8 O5 Ru1 123.0(4) . . ?
C8 O5 Ru1 123.9(4) . 3_666 ?
Ru1 O5 Ru1 76.43(17) . 3_666 ?
C2 C1 C3 124.9(7) . . ?
C2 C1 H1A 117.4 . . ?
C3 C1 H1A 117.7 . . ?
O1 C2 C1 127.4(6) . . ?
O1 C2 C4 113.8(6) . . ?
C1 C2 C4 118.8(7) . . ?
O2 C3 C1 125.9(7) . . ?
O2 C3 C5 114.4(6) . . ?
C1 C3 C5 119.7(7) . . ?
C2 C4 H4A 109.5 . . ?
C2 C4 H4B 108.9 . . ?
H4A C4 H4B 109.5 . . ?
C2 C4 H4C 110.0 . . ?
H4A C4 H4C 109.5 . . ?
H4B C4 H4C 109.5 . . ?
C3 C5 H5A 109.5 . . ?
C3 C5 H5B 109.5 . . ?
H5A C5 H5B 109.5 . . ?
C3 C5 H5C 109.5 . . ?
H5A C5 H5C 109.5 . . ?
H5B C5 H5C 109.5 . . ?
O4 C6 O3 126.3(6) . . ?
O4 C6 C7 116.9(6) . . ?
O3 C6 C7 116.8(6) . . ?
C6 C7 H7A 109.5 . . ?
C6 C7 H7B 109.3 . . ?
H7A C7 H7B 109.5 . . ?
C6 C7 H7C 109.6 . . ?
H7A C7 H7C 109.5 . . ?
H7B C7 H7C 109.5 . . ?
O5 C8 H8A 109.7 . . ?
O5 C8 H8B 109.3 . . ?
H8A C8 H8B 109.5 . . ?
O5 C8 H8C 109.4 . . ?
H8A C8 H8C 109.5 . . ?
H8B C8 H8C 109.5 . . ?

loop_
_geom_bond_atom_site_label_1
_geom_bond_atom_site_label_2
_geom_bond_distance
_geom_bond_site_symmetry_2
_geom_bond_publ_flag
Ru1 O5 1.999(5) . ?
Ru1 O5 2.003(5) 3_666 ?
Ru1 O1 2.021(5) . ?
Ru1 O2 2.023(5) . ?
Ru1 O4 2.079(5) 3_666 ?
Ru1 O3 2.081(4) . ?
Ru1 Ru1 2.476(2) 3_666 ?
O1 C2 1.278(8) . ?
O2 C3 1.275(8) . ?
O3 C6 1.283(8) . ?
O4 C6 1.272(8) . ?
O5 C8 1.429(8) . ?
C1 C2 1.375(10) . ?
C1 C3 1.402(9) . ?
C1 H1A 0.9600 . ?
C2 C4 1.515(9) . ?
C3 C5 1.495(9) . ?
C4 H4A 0.9600 . ?
C4 H4B 0.9600 . ?
C4 H4C 0.9600 . ?
C5 H5A 0.9600 . ?
C5 H5B 0.9600 . ?
C5 H5C 0.9600 . ?
C6 C7 1.500(9) . ?
C7 H7A 0.9600 . ?
C7 H7B 0.9601 . ?
C7 H7C 0.9600 . ?
C8 H8A 0.9600 . ?
C8 H8B 0.9600 . ?
C8 H8C 0.9599 . ?
